data_4023980
loop_
_publ_author_name
'Mercedes Amat'
'Mar\'ia M. M. Santos'
'Oriol Bassas'
'N\'uria Llor'
'Carmen Escolano'
'Arantxa G\'omez-Esqu\'e'
'Elies Molins'
'Steven M. Allin'
'Vickie McKee'
'Joan Bosch'

_publ_section_title
;
 Straightforward Methodology for the Enantioselective Synthesis of
 Benzo[a]- and Indolo[2,3-a]quinolizidines
;
_journal_name_full 'Journal of Organic Chemistry'
_journal_page_first 5193
_journal_page_last 5201
_journal_paper_doi 10.1021/jo070539g
_journal_volume 72
_journal_year 2007
_chemical_absolute_configuration syn
_chemical_formula_sum 'C19 H25 N O6'
_chemical_formula_weight 363.40
_chemical_name_systematic
;
 ?
;
_space_group_IT_number 19
_symmetry_cell_setting orthorhombic
_symmetry_space_group_name_Hall 'P 2ac 2ab'
_symmetry_space_group_name_H-M 'P 21 21 21'
_atom_sites_solution_hydrogens geom
_atom_sites_solution_primary direct
_atom_sites_solution_secondary difmap
_audit_creation_method SHELXL-97
_cell_angle_alpha 90.00
_cell_angle_beta 90.00
_cell_angle_gamma 90.00
_cell_formula_units_Z 4
_cell_length_a 6.0352(5)
_cell_length_b 9.1035(7)
_cell_length_c 33.275(3)
_cell_measurement_reflns_used 3893
_cell_measurement_temperature 150(2)
_cell_measurement_theta_max 26.89
_cell_measurement_theta_min 2.32
_cell_volume 1828.2(3)
_computing_cell_refinement 'Bruker SMART'
_computing_data_collection 'Bruker SMART'
_computing_data_reduction 'Bruker SAINT'
_computing_molecular_graphics 'Bruker SHELXTL'
_computing_publication_material 'Bruker SHELXTL'
_computing_structure_refinement 'SHELXL-97 (Sheldrick, 1997)'
_computing_structure_solution 'SHELXS-97 (Sheldrick, 1990)'
_diffrn_ambient_temperature 150(2)
_diffrn_measured_fraction_theta_full 0.999
_diffrn_measured_fraction_theta_max 0.999
_diffrn_measurement_device_type 'CCD area detector'
_diffrn_measurement_method 'phi and omega scans'
_diffrn_radiation_monochromator graphite
_diffrn_radiation_source 'normal-focus sealed tube'
_diffrn_radiation_type MoK\a
_diffrn_radiation_wavelength 0.71073
_diffrn_reflns_av_R_equivalents 0.0378
_diffrn_reflns_av_sigmaI/netI 0.0224
_diffrn_reflns_limit_h_max 7
_diffrn_reflns_limit_h_min -7
_diffrn_reflns_limit_k_max 10
_diffrn_reflns_limit_k_min -10
_diffrn_reflns_limit_l_max 39
_diffrn_reflns_limit_l_min -39
_diffrn_reflns_number 13217
_diffrn_reflns_theta_full 25.00
_diffrn_reflns_theta_max 25.00
_diffrn_reflns_theta_min 2.32
_diffrn_standards_decay_% 0
_diffrn_standards_interval_count 0
_diffrn_standards_number 0
_exptl_absorpt_coefficient_mu 0.098
_exptl_absorpt_correction_T_max 1.00000
_exptl_absorpt_correction_T_min 0.913583
_exptl_absorpt_correction_type multi-scan
_exptl_crystal_colour colourless
_exptl_crystal_density_diffrn 1.320
_exptl_crystal_density_method 'not measured'
_exptl_crystal_description tablet
_exptl_crystal_F_000 776
_exptl_crystal_size_max 0.28
_exptl_crystal_size_mid 0.25
_exptl_crystal_size_min 0.16
_refine_diff_density_max 0.373
_refine_diff_density_min -0.285
_refine_diff_density_rms 0.042
_refine_ls_abs_structure_details 'Flack H D (1983), Acta Cryst. A39, 876-881'
_refine_ls_abs_structure_Flack -10(10)
_refine_ls_extinction_method none
_refine_ls_goodness_of_fit_ref 1.102
_refine_ls_hydrogen_treatment constr
_refine_ls_matrix_type full
_refine_ls_number_parameters 235
_refine_ls_number_reflns 1898
_refine_ls_number_restraints 0
_refine_ls_restrained_S_all 1.102
_refine_ls_R_factor_all 0.0516
_refine_ls_R_factor_gt 0.0408
_refine_ls_shift/su_max 0.001
_refine_ls_shift/su_mean 0.000
_refine_ls_structure_factor_coef Fsqd
_refine_ls_weighting_details 'calc w=1/[\s^2^(Fo^2^)+(0.0470P)^2^+0.8886P] where P=(Fo^2^+2Fc^2^)/3'
_refine_ls_weighting_scheme calc
_refine_ls_wR_factor_gt 0.0992
_refine_ls_wR_factor_ref 0.1065
_reflns_number_gt 1598
_reflns_number_total 1898
_reflns_threshold_expression >2sigma(I)
_cod_data_source_file jo070539grom20070315_094346.cif
_cod_data_source_block sma46
_cod_depositor_comments
;
The following automatic conversions were performed:
'_symmetry_cell_setting' value 'Orthorhombic' changed to 'orthorhombic'
according to '/home/saulius/struct/CIF-dictionaries/cif_core.dic'
dictionary named 'cif_core.dic' version 2.4.1 from 2010-06-29.

Automatic conversion script
Id: cif_fix_enum 1527 2010-12-29 10:47:43Z saulius 
;
_cod_database_code 4023980

loop_
_symmetry_equiv_pos_as_xyz
'x, y, z'
'-x+1/2, -y, z+1/2'
'-x, y+1/2, -z+1/2'
'x+1/2, -y+1/2, -z'

loop_
_atom_site_label
_atom_site_type_symbol
_atom_site_fract_x
_atom_site_fract_y
_atom_site_fract_z
_atom_site_U_iso_or_equiv
_atom_site_adp_type
_atom_site_occupancy
_atom_site_symmetry_multiplicity
_atom_site_calc_flag
_atom_site_refinement_flags
_atom_site_disorder_assembly
_atom_site_disorder_group
O1 O 0.3946(4) 0.1116(2) 0.80428(6) 0.0306(5) Uani 1 1 d . . .
C1 C 0.4263(5) 0.0294(4) 0.84081(10) 0.0312(8) Uani 1 1 d . . .
H1A H 0.3262 -0.0567 0.8419 0.037 Uiso 1 1 calc R . .
H1B H 0.3999 0.0916 0.8647 0.037 Uiso 1 1 calc R . .
C2 C 0.6701(5) -0.0188(4) 0.83834(9) 0.0263(7) Uani 1 1 d . . .
H2 H 0.6926 -0.1154 0.8521 0.032 Uiso 1 1 calc R . .
C21 C 0.8274(5) 0.0977(3) 0.85538(8) 0.0269(7) Uani 1 1 d . . .
H21A H 0.9786 0.0805 0.8449 0.032 Uiso 1 1 calc R . .
H21B H 0.7788 0.1962 0.8463 0.032 Uiso 1 1 calc R . .
C22 C 0.8327(5) 0.0940(3) 0.90077(9) 0.0248(7) Uani 1 1 d . . .
C23 C 0.9807(5) 0.0007(3) 0.92053(9) 0.0268(7) Uani 1 1 d . . .
H23 H 1.0825 -0.0557 0.9051 0.032 Uiso 1 1 calc R . .
C24 C 0.9826(5) -0.0115(3) 0.96184(9) 0.0256(7) Uani 1 1 d . . .
O21 O 1.1263(4) -0.0952(2) 0.98369(6) 0.0333(6) Uani 1 1 d . . .
C28 C 1.2933(6) -0.1714(4) 0.96190(10) 0.0385(9) Uani 1 1 d . . .
H28A H 1.3871 -0.2263 0.9807 0.058 Uiso 1 1 calc R . .
H28B H 1.3843 -0.1007 0.9470 0.058 Uiso 1 1 calc R . .
H28C H 1.2237 -0.2398 0.9430 0.058 Uiso 1 1 calc R . .
C25 C 0.8258(5) 0.0666(3) 0.98466(9) 0.0264(7) Uani 1 1 d . . .
O22 O 0.8349(4) 0.0438(2) 1.02537(6) 0.0309(5) Uani 1 1 d . . .
C29 C 0.6589(6) 0.1056(4) 1.04854(9) 0.0402(9) Uani 1 1 d . . .
H29A H 0.6815 0.0823 1.0770 0.060 Uiso 1 1 calc R . .
H29B H 0.5173 0.0644 1.0396 0.060 Uiso 1 1 calc R . .
H29C H 0.6572 0.2124 1.0450 0.060 Uiso 1 1 calc R . .
C26 C 0.6821(6) 0.1613(3) 0.96559(9) 0.0294(7) Uani 1 1 d . . .
H26 H 0.5795 0.2171 0.9809 0.035 Uiso 1 1 calc R . .
C27 C 0.6866(6) 0.1757(3) 0.92367(9) 0.0294(7) Uani 1 1 d . . .
H27 H 0.5882 0.2423 0.9109 0.035 Uiso 1 1 calc R . .
N1 N 0.6928(4) -0.0340(3) 0.79486(7) 0.0254(6) Uani 1 1 d . . .
C3 C 0.8705(5) -0.0900(3) 0.77625(9) 0.0270(7) Uani 1 1 d . . .
O32 O 1.0210(4) -0.1519(2) 0.79474(6) 0.0331(5) Uani 1 1 d . . .
C4 C 0.8822(6) -0.0665(4) 0.73128(9) 0.0333(8) Uani 1 1 d . . .
H4A H 0.9353 -0.1585 0.7187 0.040 Uiso 1 1 calc R . .
H4B H 0.9945 0.0103 0.7258 0.040 Uiso 1 1 calc R . .
C5 C 0.6664(6) -0.0216(4) 0.71062(9) 0.0318(8) Uani 1 1 d . . .
H5 H 0.5695 -0.1105 0.7089 0.038 Uiso 1 1 calc R . .
C51 C 0.7055(7) 0.0345(4) 0.66809(10) 0.0406(9) Uani 1 1 d . . .
H51A H 0.8137 -0.0301 0.6544 0.049 Uiso 1 1 calc R . .
H51B H 0.7693 0.1346 0.6693 0.049 Uiso 1 1 calc R . .
C52 C 0.4905(7) 0.0382(4) 0.64391(10) 0.0370(8) Uani 1 1 d . . .
O51 O 0.3282(6) -0.0317(4) 0.65123(9) 0.0725(10) Uani 1 1 d . . .
O52 O 0.5022(4) 0.1319(3) 0.61382(7) 0.0492(7) Uani 1 1 d . . .
C53 C 0.3072(7) 0.1338(5) 0.58797(11) 0.0495(10) Uani 1 1 d . . .
H53A H 0.3285 0.2059 0.5664 0.074 Uiso 1 1 calc R . .
H53B H 0.1767 0.1606 0.6039 0.074 Uiso 1 1 calc R . .
H53C H 0.2854 0.0361 0.5762 0.074 Uiso 1 1 calc R . .
C6 C 0.5457(6) 0.0935(3) 0.73624(9) 0.0300(8) Uani 1 1 d . . .
H6A H 0.6424 0.1797 0.7410 0.036 Uiso 1 1 calc R . .
H6B H 0.4091 0.1271 0.7226 0.036 Uiso 1 1 calc R . .
C7 C 0.4906(5) 0.0193(3) 0.77499(9) 0.0261(7) Uani 1 1 d . . .
H7 H 0.3895 -0.0655 0.7697 0.031 Uiso 1 1 calc R . .

loop_
_atom_site_aniso_label
_atom_site_aniso_U_11
_atom_site_aniso_U_22
_atom_site_aniso_U_33
_atom_site_aniso_U_23
_atom_site_aniso_U_13
_atom_site_aniso_U_12
O1 0.0257(12) 0.0327(12) 0.0334(12) -0.0022(10) -0.0009(10) 0.0059(11)
C1 0.0255(17) 0.0389(18) 0.0292(16) -0.0006(15) 0.0012(14) -0.0008(16)
C2 0.0253(16) 0.0290(16) 0.0246(15) 0.0035(13) 0.0014(14) 0.0006(15)
C21 0.0226(16) 0.0324(16) 0.0257(15) -0.0003(14) 0.0002(14) 0.0008(15)
C22 0.0225(16) 0.0249(15) 0.0270(15) -0.0015(12) 0.0003(13) -0.0025(15)
C23 0.0231(16) 0.0280(17) 0.0294(16) -0.0046(13) 0.0024(14) -0.0014(15)
C24 0.0232(15) 0.0241(16) 0.0296(16) 0.0014(13) 0.0002(14) -0.0004(15)
O21 0.0344(13) 0.0360(13) 0.0296(12) 0.0043(10) 0.0023(11) 0.0120(12)
C28 0.0345(19) 0.0391(19) 0.0419(19) 0.0031(16) 0.0015(17) 0.0142(18)
C25 0.0275(17) 0.0264(16) 0.0254(16) -0.0013(13) 0.0012(14) -0.0045(15)
O22 0.0353(13) 0.0336(12) 0.0238(11) 0.0012(9) 0.0042(10) 0.0054(12)
C29 0.042(2) 0.050(2) 0.0287(17) 0.0028(16) 0.0113(16) 0.009(2)
C26 0.0304(18) 0.0271(16) 0.0307(17) -0.0022(13) 0.0042(14) 0.0049(16)
C27 0.0288(18) 0.0300(17) 0.0294(16) -0.0001(14) -0.0043(14) 0.0042(16)
N1 0.0194(13) 0.0311(13) 0.0257(13) 0.0004(11) -0.0009(11) 0.0039(12)
C3 0.0240(16) 0.0245(15) 0.0326(16) -0.0027(13) -0.0015(15) -0.0027(15)
O32 0.0253(12) 0.0356(12) 0.0383(12) -0.0034(11) -0.0042(10) 0.0053(12)
C4 0.0310(18) 0.0402(19) 0.0287(17) -0.0041(14) 0.0044(15) -0.0006(16)
C5 0.040(2) 0.0290(16) 0.0266(16) -0.0007(13) -0.0014(15) -0.0055(17)
C51 0.046(2) 0.044(2) 0.0321(18) -0.0002(17) 0.0018(17) -0.001(2)
C52 0.051(2) 0.0336(18) 0.0267(17) 0.0002(15) -0.0007(17) -0.004(2)
O51 0.074(2) 0.070(2) 0.073(2) 0.0318(17) -0.0308(18) -0.037(2)
O52 0.0420(15) 0.0689(18) 0.0368(13) 0.0175(13) -0.0007(13) -0.0036(16)
C53 0.040(2) 0.068(3) 0.040(2) 0.013(2) -0.0094(18) 0.000(2)
C6 0.0372(19) 0.0248(16) 0.0279(16) 0.0009(13) -0.0053(15) 0.0000(16)
C7 0.0223(15) 0.0259(16) 0.0301(16) -0.0014(13) -0.0023(14) 0.0028(15)

loop_
_atom_type_symbol
_atom_type_description
_atom_type_scat_dispersion_real
_atom_type_scat_dispersion_imag
_atom_type_scat_source
C C 0.0033 0.0000 'International Tables Vol C Tables 4.2.6.8 and 6.1.1.4'
H H 0.0000 0.0000 'International Tables Vol C Tables 4.2.6.8 and 6.1.1.4'
N N 0.0061 0.0000 'International Tables Vol C Tables 4.2.6.8 and 6.1.1.4'
O O 0.0106 0.0000 'International Tables Vol C Tables 4.2.6.8 and 6.1.1.4'

loop_
_geom_angle_atom_site_label_1
_geom_angle_atom_site_label_2
_geom_angle_atom_site_label_3
_geom_angle
_geom_angle_site_symmetry_1
_geom_angle_site_symmetry_3
_geom_angle_publ_flag
C7 O1 C1 102.7(2) . . ?
O1 C1 C2 103.3(2) . . ?
N1 C2 C21 112.0(3) . . ?
N1 C2 C1 99.8(2) . . ?
C21 C2 C1 112.1(3) . . ?
C22 C21 C2 111.5(3) . . ?
C27 C22 C23 118.4(3) . . ?
C27 C22 C21 121.7(3) . . ?
C23 C22 C21 119.8(3) . . ?
C24 C23 C22 121.6(3) . . ?
O21 C24 C23 125.6(3) . . ?
O21 C24 C25 115.0(2) . . ?
C23 C24 C25 119.5(3) . . ?
C24 O21 C28 116.8(2) . . ?
O22 C25 C26 125.1(3) . . ?
O22 C25 C24 115.4(3) . . ?
C26 C25 C24 119.4(3) . . ?
C25 O22 C29 116.4(3) . . ?
C25 C26 C27 120.3(3) . . ?
C22 C27 C26 120.7(3) . . ?
C3 N1 C2 124.7(3) . . ?
C3 N1 C7 125.6(2) . . ?
C2 N1 C7 109.7(2) . . ?
O32 C3 N1 122.2(3) . . ?
O32 C3 C4 121.6(3) . . ?
N1 C3 C4 116.1(3) . . ?
C3 C4 C5 116.3(3) . . ?
C51 C5 C4 112.1(3) . . ?
C51 C5 C6 111.2(3) . . ?
C4 C5 C6 109.7(3) . . ?
C5 C51 C52 111.4(3) . . ?
O51 C52 O52 123.0(4) . . ?
O51 C52 C51 125.3(3) . . ?
O52 C52 C51 111.7(3) . . ?
C52 O52 C53 114.4(3) . . ?
C7 C6 C5 106.1(2) . . ?
O1 C7 N1 103.1(2) . . ?
O1 C7 C6 114.7(3) . . ?
N1 C7 C6 110.6(3) . . ?

loop_
_geom_bond_atom_site_label_1
_geom_bond_atom_site_label_2
_geom_bond_distance
_geom_bond_site_symmetry_2
_geom_bond_publ_flag
O1 C7 1.411(4) . ?
O1 C1 1.440(4) . ?
C1 C2 1.538(4) . ?
C2 N1 1.460(4) . ?
C2 C21 1.532(4) . ?
C21 C22 1.511(4) . ?
C22 C27 1.382(4) . ?
C22 C23 1.397(4) . ?
C23 C24 1.379(4) . ?
C24 O21 1.364(4) . ?
C24 C25 1.407(4) . ?
O21 C28 1.423(4) . ?
C25 O22 1.372(3) . ?
C25 C26 1.378(4) . ?
O22 C29 1.428(4) . ?
C26 C27 1.401(4) . ?
N1 C3 1.339(4) . ?
N1 C7 1.470(4) . ?
C3 O32 1.234(4) . ?
C3 C4 1.513(4) . ?
C4 C5 1.528(5) . ?
C5 C51 1.523(4) . ?
C5 C6 1.534(4) . ?
C51 C52 1.527(5) . ?
C52 O51 1.193(5) . ?
C52 O52 1.317(4) . ?
O52 C53 1.457(4) . ?
C6 C7 1.494(4) . ?

loop_
_geom_torsion_atom_site_label_1
_geom_torsion_atom_site_label_2
_geom_torsion_atom_site_label_3
_geom_torsion_atom_site_label_4
_geom_torsion
_geom_torsion_site_symmetry_1
_geom_torsion_site_symmetry_2
_geom_torsion_site_symmetry_3
_geom_torsion_site_symmetry_4
_geom_torsion_publ_flag
C7 O1 C1 C2 46.8(3) . . . . ?
O1 C1 C2 N1 -31.9(3) . . . . ?
O1 C1 C2 C21 86.7(3) . . . . ?
N1 C2 C21 C22 -169.9(3) . . . . ?
C1 C2 C21 C22 79.0(3) . . . . ?
C2 C21 C22 C27 -89.2(4) . . . . ?
C2 C21 C22 C23 87.6(3) . . . . ?
C27 C22 C23 C24 0.3(5) . . . . ?
C21 C22 C23 C24 -176.6(3) . . . . ?
C22 C23 C24 O21 -177.3(3) . . . . ?
C22 C23 C24 C25 2.8(5) . . . . ?
C23 C24 O21 C28 2.6(5) . . . . ?
C25 C24 O21 C28 -177.5(3) . . . . ?
O21 C24 C25 O22 -2.1(4) . . . . ?
C23 C24 C25 O22 177.8(3) . . . . ?
O21 C24 C25 C26 176.0(3) . . . . ?
C23 C24 C25 C26 -4.1(5) . . . . ?
C26 C25 O22 C29 10.4(4) . . . . ?
C24 C25 O22 C29 -171.6(3) . . . . ?
O22 C25 C26 C27 -179.8(3) . . . . ?
C24 C25 C26 C27 2.3(5) . . . . ?
C23 C22 C27 C26 -2.2(5) . . . . ?
C21 C22 C27 C26 174.7(3) . . . . ?
C25 C26 C27 C22 0.9(5) . . . . ?
C21 C2 N1 C3 68.9(4) . . . . ?
C1 C2 N1 C3 -172.4(3) . . . . ?
C21 C2 N1 C7 -111.9(3) . . . . ?
C1 C2 N1 C7 6.8(3) . . . . ?
C2 N1 C3 O32 9.7(5) . . . . ?
C7 N1 C3 O32 -169.3(3) . . . . ?
C2 N1 C3 C4 -167.4(3) . . . . ?
C7 N1 C3 C4 13.6(5) . . . . ?
O32 C3 C4 C5 166.3(3) . . . . ?
N1 C3 C4 C5 -16.6(4) . . . . ?
C3 C4 C5 C51 166.3(3) . . . . ?
C3 C4 C5 C6 42.3(4) . . . . ?
C4 C5 C51 C52 164.1(3) . . . . ?
C6 C5 C51 C52 -72.8(4) . . . . ?
C5 C51 C52 O51 -21.4(6) . . . . ?
C5 C51 C52 O52 157.1(3) . . . . ?
O51 C52 O52 C53 -5.2(5) . . . . ?
C51 C52 O52 C53 176.2(3) . . . . ?
C51 C5 C6 C7 172.6(3) . . . . ?
C4 C5 C6 C7 -62.9(3) . . . . ?
C1 O1 C7 N1 -41.6(3) . . . . ?
C1 O1 C7 C6 -162.0(3) . . . . ?
C3 N1 C7 O1 -159.7(3) . . . . ?
C2 N1 C7 O1 21.1(3) . . . . ?
C3 N1 C7 C6 -36.6(4) . . . . ?
C2 N1 C7 C6 144.3(3) . . . . ?
C5 C6 C7 O1 174.8(3) . . . . ?
C5 C6 C7 N1 58.7(3) . . . . ?

loop_
_cod_related_entry_id
_cod_related_entry_database
_cod_related_entry_code
1 ChemSpider 10033245
